data_2237123
loop_
_publ_author_name
'Simpson, Jim'
'Mohamed, Shaaban K.'
'Marzouk, Adel A.'
'Talybov, Avtandil H.'
'Abdelhamid, Antar A.'

_publ_section_title
;
 2-(4-Methoxyphenyl)-1-pentyl-4,5-diphenyl-1<i>H</i>-imidazole
;
_journal_coeditor_code BT6874
_journal_issue 1
_journal_name_full 'Acta Crystallographica Section E'
_journal_page_first o5
_journal_page_last o6
_journal_paper_doi 10.1107/S1600536812049100
_journal_volume 69
_journal_year 2013
_chemical_formula_iupac 'C27 H28 N2 O'
_chemical_formula_moiety 'C27 H28 N2 O'
_chemical_formula_sum 'C27 H28 N2 O'
_chemical_formula_weight 396.51
_chemical_name_systematic
;
2-(4-Methoxyphenyl)-1-pentyl-4,5-diphenyl-1<i>H</i>-imidazole
;
_space_group_IT_number 2
_symmetry_cell_setting triclinic
_symmetry_space_group_name_Hall '-P 1'
_symmetry_space_group_name_H-M 'P -1'
_atom_sites_solution_hydrogens geom
_atom_sites_solution_primary direct
_atom_sites_solution_secondary difmap
_cell_angle_alpha 114.069(4)
_cell_angle_beta 99.021(6)
_cell_angle_gamma 95.425(6)
_cell_formula_units_Z 2
_cell_length_a 9.7214(19)
_cell_length_b 10.7390(10)
_cell_length_c 11.7367(10)
_cell_measurement_reflns_used 3238
_cell_measurement_temperature 93(2)
_cell_measurement_theta_max 26.13
_cell_measurement_theta_min 2.57
_cell_volume 1087.7(3)
_computing_cell_refinement 'APEX2 and SAINT (Bruker, 2011)'
_computing_data_collection 'APEX2 (Bruker, 2011)'
_computing_data_reduction 'SAINT (Bruker, 2011)'
_computing_molecular_graphics
;
SHELXTL (Sheldrick, 2008) and <i>Mercury</i> (Macrae <i>et al.</i>,
2008)
;
_computing_publication_material
;
SHELXL97 (Sheldrick, 2008), enCIFer (Allen <i>et al.</i>, 2004),
PLATON (Spek, 2009) and publCIF (Westrip, 2010)
;
_computing_structure_refinement
;
SHELXL97 (Sheldrick, 2008) and <i>TITAN2000</i> (Hunter & Simpson,
1999)
;
_computing_structure_solution
;
SHELXS97 (Sheldrick, 2008) and <i>TITAN2000</i> (Hunter & Simpson,
1999)
;
_diffrn_ambient_temperature 93(2)
_diffrn_measured_fraction_theta_full 0.983
_diffrn_measured_fraction_theta_max 0.983
_diffrn_measurement_device_type 'Bruker APEXII CCD area-detector'
_diffrn_measurement_method '\w scans'
_diffrn_radiation_monochromator graphite
_diffrn_radiation_source 'fine-focus sealed tube'
_diffrn_radiation_type MoK\a
_diffrn_radiation_wavelength 0.71073
_diffrn_reflns_av_R_equivalents 0.0425
_diffrn_reflns_av_sigmaI/netI 0.0514
_diffrn_reflns_limit_h_max 12
_diffrn_reflns_limit_h_min -12
_diffrn_reflns_limit_k_max 14
_diffrn_reflns_limit_k_min -13
_diffrn_reflns_limit_l_max 15
_diffrn_reflns_limit_l_min -15
_diffrn_reflns_number 15574
_diffrn_reflns_theta_full 27.63
_diffrn_reflns_theta_max 27.63
_diffrn_reflns_theta_min 3.09
_diffrn_standards_number 0
_exptl_absorpt_coefficient_mu 0.073
_exptl_absorpt_correction_T_max 0.7456
_exptl_absorpt_correction_T_min 0.6189
_exptl_absorpt_correction_type multi-scan
_exptl_absorpt_process_details '(SADABS; Bruker, 2011)'
_exptl_crystal_colour colourless
_exptl_crystal_density_diffrn 1.211
_exptl_crystal_density_method 'not measured'
_exptl_crystal_description 'rectangular plate'
_exptl_crystal_F_000 424
_exptl_crystal_size_max 0.47
_exptl_crystal_size_mid 0.18
_exptl_crystal_size_min 0.08
_refine_diff_density_max 0.207
_refine_diff_density_min -0.253
_refine_ls_extinction_method none
_refine_ls_goodness_of_fit_ref 1.057
_refine_ls_hydrogen_treatment constr
_refine_ls_matrix_type full
_refine_ls_number_parameters 273
_refine_ls_number_reflns 4968
_refine_ls_number_restraints 0
_refine_ls_restrained_S_all 1.057
_refine_ls_R_factor_all 0.0713
_refine_ls_R_factor_gt 0.0480
_refine_ls_shift/su_max 0.000
_refine_ls_shift/su_mean 0.000
_refine_ls_structure_factor_coef Fsqd
_refine_ls_weighting_details 'calc w=1/[\s^2^(Fo^2^)+(0.0663P)^2^+0.0245P] where P=(Fo^2^+2Fc^2^)/3'
_refine_ls_weighting_scheme calc
_refine_ls_wR_factor_gt 0.1181
_refine_ls_wR_factor_ref 0.1320
_reflns_number_gt 3542
_reflns_number_total 4968
_reflns_threshold_expression I>2\s(I)
_cod_data_source_file bt6874.cif
_cod_data_source_block I
_cod_database_code 2237123
_cod_database_fobs_code 2237123

loop_
_symmetry_equiv_pos_as_xyz
'x, y, z'
'-x, -y, -z'

loop_
_atom_site_type_symbol
_atom_site_label
_atom_site_fract_x
_atom_site_fract_y
_atom_site_fract_z
_atom_site_U_iso_or_equiv
_atom_site_adp_type
_atom_site_calc_flag
_atom_site_refinement_flags
_atom_site_occupancy
_atom_site_symmetry_multiplicity
C C1 0.65447(14) 1.04609(14) 0.93573(12) 0.0209(3) Uani d . 1 1
C C2 0.63626(14) 0.90460(14) 0.87092(12) 0.0208(3) Uani d . 1 1
N N2 0.73101(12) 0.86376(11) 0.94408(10) 0.0214(3) Uani d . 1 1
C C3 0.80178(14) 0.98139(14) 1.04912(13) 0.0206(3) Uani d . 1 1
N N1 0.75725(12) 1.09265(12) 1.04654(10) 0.0218(3) Uani d . 1 1
C C4 0.58701(15) 1.14575(14) 0.89992(12) 0.0213(3) Uani d . 1 1
C C5 0.65877(16) 1.28159(15) 0.94687(13) 0.0252(3) Uani d . 1 1
H H5 0.7490 1.3086 1.0031 0.030 Uiso calc R 1 1
C C6 0.60042(16) 1.37763(15) 0.91278(14) 0.0276(3) Uani d . 1 1
H H6 0.6507 1.4696 0.9454 0.033 Uiso calc R 1 1
C C7 0.46848(16) 1.33933(16) 0.83088(14) 0.0290(4) Uani d . 1 1
H H7 0.4288 1.4045 0.8064 0.035 Uiso calc R 1 1
C C8 0.39535(17) 1.20596(16) 0.78529(14) 0.0283(4) Uani d . 1 1
H H8 0.3045 1.1798 0.7302 0.034 Uiso calc R 1 1
C C9 0.45371(15) 1.11015(15) 0.81940(13) 0.0244(3) Uani d . 1 1
H H9 0.4022 1.0188 0.7875 0.029 Uiso calc R 1 1
C C10 0.54830(15) 0.80462(14) 0.74497(13) 0.0210(3) Uani d . 1 1
C C11 0.42624(16) 0.71869(15) 0.73438(14) 0.0279(4) Uani d . 1 1
H H11 0.3970 0.7226 0.8091 0.033 Uiso calc R 1 1
C C12 0.34667(17) 0.62676(16) 0.61431(15) 0.0334(4) Uani d . 1 1
H H12 0.2637 0.5677 0.6077 0.040 Uiso calc R 1 1
C C13 0.38700(17) 0.62053(16) 0.50497(14) 0.0310(4) Uani d . 1 1
H H13 0.3321 0.5577 0.4233 0.037 Uiso calc R 1 1
C C14 0.50733(17) 0.70598(16) 0.51489(14) 0.0329(4) Uani d . 1 1
H H14 0.5353 0.7026 0.4398 0.040 Uiso calc R 1 1
C C15 0.58783(16) 0.79690(15) 0.63386(13) 0.0280(4) Uani d . 1 1
H H15 0.6713 0.8548 0.6396 0.034 Uiso calc R 1 1
C C16 0.90797(15) 0.98543(14) 1.15551(13) 0.0216(3) Uani d . 1 1
C C17 1.00822(15) 0.89913(15) 1.14112(13) 0.0240(3) Uani d . 1 1
H H17 1.0102 0.8329 1.0579 0.029 Uiso calc R 1 1
C C18 1.10545(15) 0.90705(15) 1.24484(13) 0.0249(3) Uani d . 1 1
H H18 1.1723 0.8462 1.2326 0.030 Uiso calc R 1 1
C C19 1.10445(15) 1.00433(15) 1.36650(13) 0.0243(3) Uani d . 1 1
O O119 1.19783(10) 1.02238(11) 1.47489(9) 0.0288(3) Uani d . 1 1
C C119 1.28969(17) 0.92355(17) 1.46185(15) 0.0351(4) Uani d . 1 1
H H11A 1.2332 0.8303 1.4256 0.053 Uiso calc R 1 1
H H11B 1.3471 0.9442 1.5459 0.053 Uiso calc R 1 1
H H11C 1.3518 0.9283 1.4050 0.053 Uiso calc R 1 1
C C20 1.00777(15) 1.09470(15) 1.38280(13) 0.0255(3) Uani d . 1 1
H H20 1.0087 1.1633 1.4658 0.031 Uiso calc R 1 1
C C21 0.91080(15) 1.08526(15) 1.27931(13) 0.0242(3) Uani d . 1 1
H H21 0.8450 1.1471 1.2918 0.029 Uiso calc R 1 1
C C22 0.75400(15) 0.72148(14) 0.90983(13) 0.0228(3) Uani d . 1 1
H H22A 0.6625 0.6574 0.8669 0.027 Uiso calc R 1 1
H H22B 0.7908 0.7114 0.9886 0.027 Uiso calc R 1 1
C C23 0.85838(15) 0.68150(14) 0.82145(13) 0.0241(3) Uani d . 1 1
H H23A 0.8103 0.6648 0.7344 0.029 Uiso calc R 1 1
H H23B 0.9379 0.7599 0.8518 0.029 Uiso calc R 1 1
C C24 0.91712(16) 0.55285(15) 0.81503(14) 0.0260(3) Uani d . 1 1
H H24A 0.9624 0.5680 0.9024 0.031 Uiso calc R 1 1
H H24B 0.8381 0.4734 0.7814 0.031 Uiso calc R 1 1
C C25 1.02476(16) 0.51780(16) 0.73060(14) 0.0311(4) Uani d . 1 1
H H25A 0.9762 0.4906 0.6411 0.037 Uiso calc R 1 1
H H25B 1.0966 0.6017 0.7571 0.037 Uiso calc R 1 1
C C26 1.09912(18) 0.40151(16) 0.73654(16) 0.0359(4) Uani d . 1 1
H H26A 1.1529 0.4301 0.8237 0.054 Uiso calc R 1 1
H H26B 1.1637 0.3809 0.6775 0.054 Uiso calc R 1 1
H H26C 1.0286 0.3185 0.7122 0.054 Uiso calc R 1 1

loop_
_atom_site_aniso_label
_atom_site_aniso_U_11
_atom_site_aniso_U_22
_atom_site_aniso_U_33
_atom_site_aniso_U_12
_atom_site_aniso_U_13
_atom_site_aniso_U_23
C1 0.0207(7) 0.0229(7) 0.0170(7) 0.0013(6) 0.0033(6) 0.0072(6)
C2 0.0205(7) 0.0251(7) 0.0170(7) 0.0031(6) 0.0037(5) 0.0097(6)
N2 0.0241(6) 0.0216(6) 0.0168(6) 0.0025(5) 0.0030(5) 0.0075(5)
C3 0.0221(7) 0.0216(7) 0.0172(7) 0.0025(6) 0.0059(6) 0.0071(6)
N1 0.0229(6) 0.0238(6) 0.0180(6) 0.0035(5) 0.0047(5) 0.0081(5)
C4 0.0243(7) 0.0244(7) 0.0154(7) 0.0067(6) 0.0074(6) 0.0070(6)
C5 0.0268(8) 0.0255(8) 0.0196(7) 0.0052(6) 0.0032(6) 0.0066(6)
C6 0.0352(9) 0.0212(7) 0.0255(8) 0.0044(6) 0.0090(7) 0.0083(6)
C7 0.0373(9) 0.0294(8) 0.0235(8) 0.0136(7) 0.0083(7) 0.0124(7)
C8 0.0292(8) 0.0331(8) 0.0209(7) 0.0088(7) 0.0034(6) 0.0098(7)
C9 0.0259(8) 0.0235(8) 0.0211(7) 0.0045(6) 0.0054(6) 0.0067(6)
C10 0.0229(7) 0.0201(7) 0.0182(7) 0.0053(6) 0.0031(6) 0.0067(6)
C11 0.0296(8) 0.0271(8) 0.0222(7) 0.0021(6) 0.0084(6) 0.0056(6)
C12 0.0265(8) 0.0299(8) 0.0327(9) -0.0018(7) 0.0048(7) 0.0047(7)
C13 0.0321(9) 0.0293(8) 0.0208(7) 0.0055(7) -0.0042(6) 0.0038(6)
C14 0.0405(9) 0.0363(9) 0.0184(7) 0.0037(7) 0.0042(7) 0.0096(7)
C15 0.0292(8) 0.0305(8) 0.0223(7) -0.0008(6) 0.0031(6) 0.0116(7)
C16 0.0223(7) 0.0227(7) 0.0187(7) 0.0009(6) 0.0033(6) 0.0089(6)
C17 0.0254(8) 0.0257(8) 0.0177(7) 0.0023(6) 0.0049(6) 0.0065(6)
C18 0.0225(8) 0.0286(8) 0.0238(7) 0.0046(6) 0.0053(6) 0.0114(6)
C19 0.0217(7) 0.0316(8) 0.0189(7) -0.0009(6) 0.0008(6) 0.0128(6)
O119 0.0271(6) 0.0383(6) 0.0204(5) 0.0066(5) 0.0007(4) 0.0135(5)
C119 0.0310(9) 0.0456(10) 0.0290(8) 0.0105(8) -0.0007(7) 0.0180(8)
C20 0.0277(8) 0.0267(8) 0.0185(7) 0.0024(6) 0.0055(6) 0.0064(6)
C21 0.0243(8) 0.0255(7) 0.0210(7) 0.0040(6) 0.0048(6) 0.0084(6)
C22 0.0249(7) 0.0206(7) 0.0214(7) 0.0022(6) 0.0013(6) 0.0092(6)
C23 0.0268(8) 0.0234(7) 0.0188(7) 0.0033(6) 0.0026(6) 0.0068(6)
C24 0.0276(8) 0.0263(8) 0.0227(7) 0.0054(6) 0.0037(6) 0.0095(6)
C25 0.0320(9) 0.0300(8) 0.0292(8) 0.0073(7) 0.0080(7) 0.0097(7)
C26 0.0339(9) 0.0317(9) 0.0369(9) 0.0088(7) 0.0076(7) 0.0091(7)

loop_
_atom_type_symbol
_atom_type_description
_atom_type_scat_dispersion_real
_atom_type_scat_dispersion_imag
_atom_type_scat_source
C C 0.0033 0.0016 'International Tables Vol C Tables 4.2.6.8 and 6.1.1.4'
H H 0.0000 0.0000 'International Tables Vol C Tables 4.2.6.8 and 6.1.1.4'
N N 0.0061 0.0033 'International Tables Vol C Tables 4.2.6.8 and 6.1.1.4'
O O 0.0106 0.0060 'International Tables Vol C Tables 4.2.6.8 and 6.1.1.4'

loop_
_geom_angle_atom_site_label_1
_geom_angle_atom_site_label_2
_geom_angle_atom_site_label_3
_geom_angle
C2 C1 N1 110.31(12)
C2 C1 C4 129.52(12)
N1 C1 C4 120.10(12)
C1 C2 N2 105.42(11)
C1 C2 C10 132.42(13)
N2 C2 C10 121.98(12)
C3 N2 C2 107.27(11)
C3 N2 C22 127.52(12)
C2 N2 C22 125.14(11)
N1 C3 N2 111.01(12)
N1 C3 C16 123.28(12)
N2 C3 C16 125.62(12)
C3 N1 C1 105.98(11)
C9 C4 C5 118.02(13)
C9 C4 C1 122.72(13)
C5 C4 C1 119.25(13)
C6 C5 C4 121.02(13)
C6 C5 H5 119.5
C4 C5 H5 119.5
C5 C6 C7 119.98(14)
C5 C6 H6 120.0
C7 C6 H6 120.0
C8 C7 C6 119.63(14)
C8 C7 H7 120.2
C6 C7 H7 120.2
C7 C8 C9 120.34(14)
C7 C8 H8 119.8
C9 C8 H8 119.8
C8 C9 C4 121.00(14)
C8 C9 H9 119.5
C4 C9 H9 119.5
C15 C10 C11 118.59(13)
C15 C10 C2 119.43(13)
C11 C10 C2 121.97(13)
C10 C11 C12 120.06(14)
C10 C11 H11 120.0
C12 C11 H11 120.0
C13 C12 C11 120.69(15)
C13 C12 H12 119.7
C11 C12 H12 119.7
C14 C13 C12 119.50(14)
C14 C13 H13 120.2
C12 C13 H13 120.2
C13 C14 C15 120.24(15)
C13 C14 H14 119.9
C15 C14 H14 119.9
C14 C15 C10 120.91(15)
C14 C15 H15 119.5
C10 C15 H15 119.5
C17 C16 C21 117.68(13)
C17 C16 C3 124.27(12)
C21 C16 C3 118.03(13)
C18 C17 C16 121.84(13)
C18 C17 H17 119.1
C16 C17 H17 119.1
C19 C18 C17 119.52(14)
C19 C18 H18 120.2
C17 C18 H18 120.2
O119 C19 C18 124.04(13)
O119 C19 C20 116.28(12)
C18 C19 C20 119.63(13)
C19 O119 C119 117.07(11)
O119 C119 H11A 109.5
O119 C119 H11B 109.5
H11A C119 H11B 109.5
O119 C119 H11C 109.5
H11A C119 H11C 109.5
H11B C119 H11C 109.5
C21 C20 C19 120.41(13)
C21 C20 H20 119.8
C19 C20 H20 119.8
C20 C21 C16 120.87(14)
C20 C21 H21 119.6
C16 C21 H21 119.6
N2 C22 C23 112.03(12)
N2 C22 H22A 109.2
C23 C22 H22A 109.2
N2 C22 H22B 109.2
C23 C22 H22B 109.2
H22A C22 H22B 107.9
C24 C23 C22 113.10(12)
C24 C23 H23A 109.0
C22 C23 H23A 109.0
C24 C23 H23B 109.0
C22 C23 H23B 109.0
H23A C23 H23B 107.8
C25 C24 C23 112.34(12)
C25 C24 H24A 109.1
C23 C24 H24A 109.1
C25 C24 H24B 109.1
C23 C24 H24B 109.1
H24A C24 H24B 107.9
C26 C25 C24 113.26(14)
C26 C25 H25A 108.9
C24 C25 H25A 108.9
C26 C25 H25B 108.9
C24 C25 H25B 108.9
H25A C25 H25B 107.7
C25 C26 H26A 109.5
C25 C26 H26B 109.5
H26A C26 H26B 109.5
C25 C26 H26C 109.5
H26A C26 H26C 109.5
H26B C26 H26C 109.5

loop_
_geom_bond_atom_site_label_1
_geom_bond_atom_site_label_2
_geom_bond_distance
C1 C2 1.3721(19)
C1 N1 1.3811(17)
C1 C4 1.4716(19)
C2 N2 1.3833(17)
C2 C10 1.4848(18)
N2 C3 1.3742(17)
N2 C22 1.4622(17)
C3 N1 1.3188(17)
C3 C16 1.4730(19)
C4 C9 1.3950(19)
C4 C5 1.396(2)
C5 C6 1.386(2)
C5 H5 0.9500
C6 C7 1.389(2)
C6 H6 0.9500
C7 C8 1.381(2)
C7 H7 0.9500
C8 C9 1.384(2)
C8 H8 0.9500
C9 H9 0.9500
C10 C15 1.389(2)
C10 C11 1.389(2)
C11 C12 1.392(2)
C11 H11 0.9500
C12 C13 1.378(2)
C12 H12 0.9500
C13 C14 1.375(2)
C13 H13 0.9500
C14 C15 1.384(2)
C14 H14 0.9500
C15 H15 0.9500
C16 C17 1.390(2)
C16 C21 1.4045(19)
C17 C18 1.3864(19)
C17 H17 0.9500
C18 C19 1.386(2)
C18 H18 0.9500
C19 O119 1.3724(16)
C19 C20 1.393(2)
O119 C119 1.4272(18)
C119 H11A 0.9800
C119 H11B 0.9800
C119 H11C 0.9800
C20 C21 1.3772(19)
C20 H20 0.9500
C21 H21 0.9500
C22 C23 1.529(2)
C22 H22A 0.9900
C22 H22B 0.9900
C23 C24 1.5225(19)
C23 H23A 0.9900
C23 H23B 0.9900
C24 C25 1.521(2)
C24 H24A 0.9900
C24 H24B 0.9900
C25 C26 1.521(2)
C25 H25A 0.9900
C25 H25B 0.9900
C26 H26A 0.9800
C26 H26B 0.9800
C26 H26C 0.9800

loop_
_geom_hbond_atom_site_label_D
_geom_hbond_atom_site_label_H
_geom_hbond_atom_site_label_A
_geom_hbond_site_symmetry_A
_geom_hbond_distance_DH
_geom_hbond_distance_HA
_geom_hbond_distance_DA
_geom_hbond_angle_DHA
C15 H15 O119 2_777 0.95 2.61 3.4393(19) 145.6

loop_
_cod_related_entry_id
_cod_related_entry_database
_cod_related_entry_code
1 ChemSpider 30658271
